data_7227929
loop_
_publ_author_name
'Zou, Bi-Qun'
'Lu, Xing'
'Qin, Qi-Pin'
'Bai, Yu-Xia'
'Zhang, Ye'
'Wang, Meng'
'Liu, Yan-Cheng'
'Chen, Zhen-Feng'
'Liang, Hong'

_publ_section_title
;
 Three novel transition metal complexes of
 6-methyl-2-oxo-quinoline-3-carbaldehyde thiosemicarbazone: synthesis,
 crystal structure, cytotoxicity, and mechanism of action
;
_journal_issue 29
_journal_name_full 'RSC Adv.'
_journal_page_first 17923
_journal_paper_doi 10.1039/C7RA00826K
_journal_volume 7
_journal_year 2017
_chemical_formula_moiety 'C12 H14 Cu N5 O5 S, N O3, H2 O'
_chemical_formula_sum 'C12 H16 Cu N6 O9 S'
_chemical_formula_weight 483.91
_chemical_name_systematic
;
 ? 
;
_space_group_crystal_system triclinic
_space_group_IT_number 2
_space_group_name_Hall '-P 1'
_space_group_name_H-M_alt 'P -1'
_symmetry_space_group_name_Hall '-P 1'
_symmetry_space_group_name_H-M 'P -1'
_atom_sites_solution_hydrogens geom
_atom_sites_solution_primary direct
_atom_sites_solution_secondary difmap
_audit_creation_date 2016-06-13
_audit_creation_method
;
  Olex2 1.2-ac2
  (compiled 2012.03.06 svn.r2239, GUI svn.r4109)
;
_audit_update_record
;
2016-12-30 deposited with the CCDC.
2017-03-15 downloaded from the CCDC.
;
_cell_angle_alpha 110.051(2)
_cell_angle_beta 95.7270(10)
_cell_angle_gamma 90.1480(10)
_cell_formula_units_Z 2
_cell_length_a 8.5965(8)
_cell_length_b 10.0815(9)
_cell_length_c 12.1404(14)
_cell_measurement_reflns_used 1133
_cell_measurement_temperature 298(2)
_cell_measurement_theta_max 25.736
_cell_measurement_theta_min 3.136
_cell_volume 982.69(17)
_computing_cell_refinement 'Bruker SMART'
_computing_data_collection 'Bruker SMART'
_computing_data_reduction 'Bruker SAINT'
_computing_molecular_graphics
;
O. V. Dolomanov, L. J. Bourhis, R. J. Gildea, J. A. K. Howard and H. Puschmann,
OLEX2: a complete structure solution, refinement and analysis program.
J. Appl. Cryst. (2009). 42, 339-341.
;
_computing_publication_material
;
O. V. Dolomanov, L. J. Bourhis, R. J. Gildea, J. A. K. Howard and H. Puschmann,
OLEX2: a complete structure solution, refinement and analysis program.
J. Appl. Cryst. (2009). 42, 339-341.
;
_computing_structure_refinement 'SHELXL-97 (Sheldrick, 1997)'
_computing_structure_solution 'SHELXS-97 (Sheldrick, 1990)'
_diffrn_ambient_temperature 298(2)
_diffrn_measured_fraction_theta_full 0.971
_diffrn_measured_fraction_theta_max 0.971
_diffrn_measurement_device_type 'CCD area detector'
_diffrn_measurement_method 'phi and omega scans'
_diffrn_radiation_monochromator graphite
_diffrn_radiation_type MoK\a
_diffrn_radiation_wavelength 0.71073
_diffrn_reflns_av_R_equivalents 0.0580
_diffrn_reflns_av_unetI/netI 0.1061
_diffrn_reflns_limit_h_max 8
_diffrn_reflns_limit_h_min -10
_diffrn_reflns_limit_k_max 11
_diffrn_reflns_limit_k_min -11
_diffrn_reflns_limit_l_max 14
_diffrn_reflns_limit_l_min -14
_diffrn_reflns_number 5102
_diffrn_reflns_theta_full 25.02
_diffrn_reflns_theta_max 25.02
_diffrn_reflns_theta_min 2.83
_diffrn_source 'fine-focus sealed tube'
_exptl_absorpt_coefficient_mu 1.276
_exptl_absorpt_correction_T_max 0.9274
_exptl_absorpt_correction_T_min 0.8123
_exptl_absorpt_correction_type multi-scan
_exptl_absorpt_process_details sadabs
_exptl_crystal_density_diffrn 1.635
_exptl_crystal_density_meas 0
_exptl_crystal_density_method 'not measured'
_exptl_crystal_F_000 494
_exptl_crystal_size_max 0.17
_exptl_crystal_size_mid 0.08
_exptl_crystal_size_min 0.06
_refine_diff_density_max 2.379
_refine_diff_density_min -1.605
_refine_diff_density_rms 0.264
_refine_ls_extinction_method none
_refine_ls_goodness_of_fit_ref 1.705
_refine_ls_hydrogen_treatment mixed
_refine_ls_matrix_type full
_refine_ls_number_parameters 481
_refine_ls_number_reflns 3365
_refine_ls_number_restraints 0
_refine_ls_restrained_S_all 1.705
_refine_ls_R_factor_all 0.2048
_refine_ls_R_factor_gt 0.1694
_refine_ls_shift/su_max 0.001
_refine_ls_shift/su_mean 0.000
_refine_ls_structure_factor_coef Fsqd
_refine_ls_weighting_details 'calc w=1/[\s^2^(Fo^2^)+(0.1980P)^2^+0.0000P] where P=(Fo^2^+2Fc^2^)/3'
_refine_ls_weighting_scheme calc
_refine_ls_wR_factor_gt 0.4316
_refine_ls_wR_factor_ref 0.4537
_reflns_number_gt 2258
_reflns_number_total 3365
_reflns_threshold_expression >2sigma(I)
_cod_data_source_file c7ra00826k2.cif
_cod_data_source_block 110617a
_cod_database_code 7227929

loop_
_space_group_symop_id
_space_group_symop_operation_xyz
1 'x, y, z'
2 '-x, -y, -z'

loop_
_atom_site_label
_atom_site_type_symbol
_atom_site_fract_x
_atom_site_fract_y
_atom_site_fract_z
_atom_site_U_iso_or_equiv
_atom_site_adp_type
_atom_site_occupancy
_atom_site_symmetry_multiplicity
_atom_site_calc_flag
_atom_site_refinement_flags
_atom_site_disorder_assembly
_atom_site_disorder_group
Cu1 Cu 0.4704(2) 0.68329(19) 1.34685(18) 0.0372(8) Uani 1 1 d . . .
N1 N 0.4792(18) 0.8853(15) 1.3657(13) 0.056(4) Uani 0.536(13) 1 d P A 1
N2 N 0.341(4) 0.941(3) 1.400(3) 0.060(8) Uani 0.536(13) 1 d P A 1
H2 H 0.3212 1.0181 1.3866 0.072 Uiso 0.536(13) 1 calc PR A 1
N3 N 0.116(4) 0.971(4) 1.495(3) 0.061(8) Uani 0.536(13) 1 d P A 1
H3A H 0.1045 1.0550 1.4935 0.073 Uiso 0.536(13) 1 calc PR A 1
H3B H 0.0505 0.9347 1.5267 0.073 Uiso 0.536(13) 1 calc PR A 1
N4 N 0.890(3) 0.726(3) 1.220(3) 0.050(7) Uani 0.536(13) 1 d P A 1
H4 H 0.9185 0.6409 1.2088 0.061 Uiso 0.536(13) 1 calc PR A 1
N5 N 0.422(6) 0.651(5) 1.068(5) 0.061(12) Uani 0.536(13) 1 d P A 1
N6 N 0.235(4) 0.297(3) 1.436(3) 0.054(8) Uani 0.536(13) 1 d P A 1
N1' N 0.4789(19) 0.4927(16) 1.3619(14) 0.064(4) Uani 0.464(13) 1 d P A 2
N2' N 0.339(4) 0.462(4) 1.394(3) 0.053(9) Uani 0.464(13) 1 d P A 2
H2' H 0.3206 0.3742 1.3837 0.063 Uiso 0.464(13) 1 calc PR A 2
N3' N 0.113(4) 0.523(4) 1.493(3) 0.057(9) Uani 0.464(13) 1 d P A 2
H3'1 H 0.1046 0.4432 1.5035 0.068 Uiso 0.464(13) 1 calc PR A 2
H3'2 H 0.0457 0.5865 1.5186 0.068 Uiso 0.464(13) 1 calc PR A 2
N4' N 0.881(4) 0.538(4) 1.204(3) 0.049(8) Uani 0.464(13) 1 d P A 2
H4' H 0.9088 0.6138 1.1931 0.059 Uiso 0.464(13) 1 calc PR A 2
N5' N 0.366(8) 0.626(8) 1.100(8) 0.077(18) Uani 0.464(13) 1 d P A 2
N6' N 0.225(5) 1.126(4) 1.409(3) 0.057(9) Uani 0.464(13) 1 d P A 2
O1 O 0.6711(16) 0.6596(15) 1.2863(12) 0.061(3) Uani 1 1 d . A .
O2 O 0.4789(19) 0.4927(16) 1.3619(14) 0.064(4) Uani 0.536(13) 1 d P A 1
H2D H 0.4011 0.4561 1.3769 0.077 Uiso 0.536(13) 1 d PR A 1
H2E H 0.5321 0.4311 1.3166 0.077 Uiso 0.536(13) 1 d PR A 1
O3 O 0.377(5) 0.690(6) 1.168(5) 0.069(10) Uani 0.536(13) 1 d P A 1
O4 O 0.480(4) 0.735(3) 1.030(3) 0.078(9) Uani 0.536(13) 1 d P A 1
O5 O 0.408(6) 0.525(5) 1.009(4) 0.080(11) Uani 0.536(13) 1 d P . 1
O6 O 0.360(6) 0.238(4) 1.429(5) 0.053(10) Uani 0.536(13) 1 d P A 1
O7 O 0.121(9) 0.245(6) 1.461(6) 0.059(14) Uani 0.536(13) 1 d P A 1
O8 O 0.226(3) 0.409(3) 1.418(3) 0.069(8) Uani 0.536(13) 1 d P A 1
O9 O 0.677(4) 0.334(4) 1.216(3) 0.057(7) Uani 0.536(13) 1 d P A 1
H9C H 0.6813 0.4242 1.2443 0.068 Uiso 0.536(13) 1 d PR A 1
H9D H 0.6339 0.3088 1.1458 0.068 Uiso 0.536(13) 1 d PR A 1
O2' O 0.4792(18) 0.8853(15) 1.3657(13) 0.056(4) Uani 0.464(13) 1 d P A 2
H2'C H 0.3936 0.9265 1.3698 0.067 Uiso 0.464(13) 1 d PR A 2
H2'D H 0.5297 0.9049 1.3156 0.067 Uiso 0.464(13) 1 d PR A 2
O3' O 0.398(3) 0.558(3) 1.164(3) 0.062(8) Uani 0.464(13) 1 d P A 2
O4' O 0.364(6) 0.755(6) 1.143(5) 0.087(15) Uani 0.464(13) 1 d P A 2
O5' O 0.337(7) 0.565(7) 0.994(6) 0.097(17) Uani 0.464(13) 1 d P A 2
O6' O 0.352(9) 1.180(4) 1.405(7) 0.057(13) Uani 0.464(13) 1 d P A 2
O7' O 0.109(11) 1.198(6) 1.425(8) 0.054(15) Uani 0.464(13) 1 d P A 2
O8' O 0.214(4) 1.001(3) 1.397(3) 0.056(8) Uani 0.464(13) 1 d P A 2
O9' O 0.675(4) 0.921(4) 1.215(3) 0.058(8) Uani 0.464(13) 1 d P A 2
H9'C H 0.7068 0.8598 1.2441 0.070 Uiso 0.464(13) 1 d PR A 2
H9'D H 0.5802 0.8987 1.1855 0.070 Uiso 0.464(13) 1 d PR A 2
S1 S 0.2403(5) 0.7171(5) 1.4319(4) 0.0496(12) Uani 1 1 d . A .
C1 C 0.234(5) 0.899(4) 1.450(4) 0.061(10) Uani 0.536(13) 1 d P A 1
C2 C 0.564(4) 0.965(4) 1.337(3) 0.056(9) Uani 0.536(13) 1 d P A 1
H2A H 0.5402 1.0593 1.3509 0.068 Uiso 0.536(13) 1 calc PR A 1
C3 C 0.749(4) 0.769(4) 1.264(3) 0.056(9) Uani 0.536(13) 1 d P A 1
C4 C 0.706(5) 0.905(4) 1.280(4) 0.055(10) Uani 0.536(13) 1 d P A 1
C5 C 0.803(4) 1.000(4) 1.258(3) 0.055(9) Uani 0.536(13) 1 d P A 1
H5 H 0.7734 1.0929 1.2717 0.066 Uiso 0.536(13) 1 calc PR A 1
C6 C 0.945(4) 0.958(4) 1.214(3) 0.050(8) Uani 0.536(13) 1 d P A 1
C7 C 0.985(3) 0.819(3) 1.194(3) 0.037(7) Uani 0.536(13) 1 d P A 1
C8 C 1.125(4) 0.775(4) 1.147(3) 0.055(9) Uani 0.536(13) 1 d P A 1
H8 H 1.1584 0.6854 1.1390 0.066 Uiso 0.536(13) 1 calc PR A 1
C9 C 1.215(4) 0.863(4) 1.110(3) 0.047(8) Uani 0.536(13) 1 d P A 1
H9 H 1.2990 0.8277 1.0683 0.056 Uiso 0.536(13) 1 calc PR A 1
C10 C 1.180(4) 1.004(4) 1.135(3) 0.053(9) Uani 0.536(13) 1 d P A 1
C11 C 1.041(4) 1.049(4) 1.184(3) 0.049(8) Uani 0.536(13) 1 d P A 1
H11 H 1.0116 1.1413 1.1969 0.059 Uiso 0.536(13) 1 calc PR A 1
C12 C 1.29(2) 1.102(18) 1.110(13) 0.06(3) Uani 0.536(13) 1 d P A 1
H12A H 1.3933 1.1010 1.1510 0.097 Uiso 0.536(13) 1 calc PR A 1
H12B H 1.2547 1.1960 1.1355 0.097 Uiso 0.536(13) 1 calc PR A 1
H12C H 1.3003 1.0708 1.0265 0.097 Uiso 0.536(13) 1 calc PR A 1
C1' C 0.227(5) 0.548(4) 1.438(4) 0.054(11) Uani 0.464(13) 1 d P A 2
C2' C 0.553(5) 0.386(5) 1.316(4) 0.054(10) Uani 0.464(13) 1 d P A 2
H2'1 H 0.5180 0.2960 1.3108 0.064 Uiso 0.464(13) 1 calc PR A 2
C3' C 0.743(5) 0.532(4) 1.252(4) 0.051(10) Uani 0.464(13) 1 d P A 2
C4' C 0.700(6) 0.408(6) 1.269(5) 0.054(12) Uani 0.464(13) 1 d P A 2
C5' C 0.794(5) 0.293(5) 1.239(4) 0.052(10) Uani 0.464(13) 1 d P A 2
H5' H 0.7633 0.2101 1.2497 0.062 Uiso 0.464(13) 1 calc PR A 2
C6' C 0.933(5) 0.299(4) 1.191(4) 0.048(9) Uani 0.464(13) 1 d P A 2
C7' C 0.975(4) 0.423(4) 1.174(3) 0.039(8) Uani 0.464(13) 1 d P A 2
C8' C 1.113(5) 0.431(4) 1.125(4) 0.051(10) Uani 0.464(13) 1 d P A 2
H8' H 1.1416 0.5139 1.1138 0.062 Uiso 0.464(13) 1 calc PR A 2
C9' C 1.207(5) 0.316(4) 1.094(3) 0.046(9) Uani 0.464(13) 1 d P A 2
H9' H 1.2991 0.3223 1.0615 0.055 Uiso 0.464(13) 1 calc PR A 2
C10' C 1.167(5) 0.193(4) 1.111(3) 0.047(9) Uani 0.464(13) 1 d P A 2
C11' C 1.028(5) 0.184(4) 1.159(4) 0.049(9) Uani 0.464(13) 1 d P A 2
H11' H 0.9985 0.1000 1.1692 0.059 Uiso 0.464(13) 1 calc PR A 2
C12' C 1.27(3) 0.07(2) 1.077(14) 0.06(3) Uani 0.464(13) 1 d P A 2
H12D H 1.2846 0.0423 0.9956 0.097 Uiso 0.464(13) 1 calc PR A 2
H12E H 1.2212 -0.0101 1.0908 0.097 Uiso 0.464(13) 1 calc PR A 2
H12F H 1.3692 0.0927 1.1243 0.097 Uiso 0.464(13) 1 calc PR A 2

loop_
_atom_site_aniso_label
_atom_site_aniso_U_11
_atom_site_aniso_U_22
_atom_site_aniso_U_33
_atom_site_aniso_U_23
_atom_site_aniso_U_13
_atom_site_aniso_U_12
Cu1 0.0383(12) 0.0265(11) 0.0501(13) 0.0152(8) 0.0124(8) 0.0015(7)
N1 0.068(10) 0.044(8) 0.064(9) 0.025(7) 0.021(7) -0.001(7)
N2 0.07(2) 0.048(18) 0.07(2) 0.020(15) 0.021(16) -0.003(16)
N3 0.060(19) 0.060(19) 0.065(19) 0.019(15) 0.020(15) 0.008(15)
N4 0.053(17) 0.047(16) 0.058(17) 0.023(13) 0.017(13) 0.010(13)
N5 0.06(3) 0.06(3) 0.07(3) 0.02(2) 0.02(2) 0.00(2)
N6 0.06(2) 0.043(17) 0.07(2) 0.030(15) 0.026(15) 0.016(15)
N1' 0.068(10) 0.055(9) 0.076(10) 0.023(8) 0.030(8) 0.008(8)
N2' 0.06(2) 0.048(19) 0.07(2) 0.028(16) 0.030(17) 0.009(16)
N3' 0.048(19) 0.047(19) 0.08(2) 0.021(17) 0.028(17) 0.011(15)
N4' 0.048(19) 0.047(19) 0.06(2) 0.025(16) 0.019(15) 0.008(14)
N5' 0.07(4) 0.07(4) 0.08(6) 0.01(4) 0.02(4) -0.01(3)
N6' 0.06(2) 0.04(2) 0.07(2) 0.021(17) 0.016(18) 0.003(18)
O1 0.060(8) 0.061(9) 0.068(9) 0.026(7) 0.024(7) 0.006(7)
O2 0.068(10) 0.055(9) 0.076(10) 0.023(8) 0.030(8) 0.008(8)
O3 0.07(2) 0.06(3) 0.07(3) 0.02(2) 0.02(2) 0.00(2)
O4 0.076(19) 0.069(19) 0.08(2) 0.016(16) 0.009(16) 0.001(16)
O5 0.08(3) 0.07(3) 0.09(3) 0.02(2) 0.02(2) 0.00(2)
O6 0.040(18) 0.04(2) 0.09(3) 0.03(3) 0.032(18) 0.01(2)
O7 0.05(3) 0.05(3) 0.08(4) 0.03(3) 0.03(3) 0.01(3)
O8 0.061(17) 0.046(15) 0.12(2) 0.041(15) 0.029(15) 0.011(12)
O9 0.054(19) 0.055(19) 0.07(2) 0.021(15) 0.022(15) 0.008(15)
O2' 0.068(10) 0.044(8) 0.064(9) 0.025(7) 0.021(7) -0.001(7)
O3' 0.059(18) 0.06(2) 0.07(2) 0.019(17) 0.020(15) 0.005(14)
O4' 0.09(3) 0.07(3) 0.09(3) 0.02(3) 0.01(2) 0.01(3)
O5' 0.09(4) 0.09(4) 0.10(4) 0.02(3) 0.02(3) 0.03(3)
O6' 0.06(2) 0.04(3) 0.08(3) 0.02(3) 0.02(2) 0.00(3)
O7' 0.04(2) 0.04(3) 0.08(5) 0.01(2) 0.02(3) 0.01(3)
O8' 0.066(19) 0.027(14) 0.09(2) 0.033(13) 0.013(15) -0.017(13)
O9' 0.06(2) 0.056(19) 0.06(2) 0.020(18) 0.021(17) 0.001(15)
S1 0.043(2) 0.039(2) 0.073(3) 0.023(2) 0.022(2) 0.0043(18)
C1 0.07(2) 0.04(2) 0.07(2) 0.019(18) 0.02(2) 0.002(18)
C2 0.06(2) 0.05(2) 0.06(2) 0.021(18) 0.020(17) 0.006(17)
C3 0.06(2) 0.05(2) 0.06(2) 0.022(17) 0.019(17) 0.003(17)
C4 0.06(3) 0.05(2) 0.06(3) 0.02(2) 0.02(2) 0.004(18)
C5 0.06(2) 0.05(2) 0.06(2) 0.022(17) 0.018(18) 0.003(17)
C6 0.05(2) 0.05(2) 0.06(2) 0.023(16) 0.014(16) 0.002(15)
C7 0.038(16) 0.041(17) 0.046(17) 0.029(14) 0.015(13) 0.005(13)
C8 0.05(2) 0.05(2) 0.06(2) 0.020(17) 0.016(17) 0.003(16)
C9 0.046(19) 0.05(2) 0.053(19) 0.027(16) 0.021(15) 0.006(15)
C10 0.06(2) 0.05(2) 0.06(2) 0.025(17) 0.013(17) -0.002(16)
C11 0.05(2) 0.05(2) 0.05(2) 0.028(16) 0.015(16) 0.003(15)
C12 0.07(5) 0.07(7) 0.06(7) 0.03(5) 0.01(5) 0.00(5)
C1' 0.06(3) 0.04(2) 0.08(3) 0.03(2) 0.02(2) 0.011(18)
C2' 0.05(2) 0.05(2) 0.07(3) 0.03(2) 0.02(2) 0.008(19)
C3' 0.05(2) 0.05(2) 0.06(2) 0.025(19) 0.022(19) 0.002(18)
C4' 0.05(3) 0.05(3) 0.06(3) 0.02(2) 0.02(2) 0.01(2)
C5' 0.05(3) 0.05(2) 0.06(3) 0.03(2) 0.03(2) 0.00(2)
C6' 0.05(2) 0.05(2) 0.06(2) 0.024(18) 0.022(18) 0.009(17)
C7' 0.039(19) 0.039(18) 0.05(2) 0.032(16) 0.016(16) 0.006(14)
C8' 0.05(2) 0.05(2) 0.07(3) 0.03(2) 0.019(19) 0.008(18)
C9' 0.05(2) 0.05(2) 0.06(2) 0.028(18) 0.017(17) 0.010(16)
C10' 0.04(2) 0.05(2) 0.06(2) 0.024(18) 0.019(18) 0.014(17)
C11' 0.05(2) 0.04(2) 0.06(2) 0.023(18) 0.019(18) 0.007(17)
C12' 0.07(7) 0.07(8) 0.06(8) 0.02(6) 0.01(6) 0.00(5)

loop_
_atom_type_symbol
_atom_type_description
_atom_type_scat_dispersion_real
_atom_type_scat_dispersion_imag
_atom_type_scat_source
C C 0.0033 0.0016 'International Tables Vol C Tables 4.2.6.8 and 6.1.1.4'
H H 0.0000 0.0000 'International Tables Vol C Tables 4.2.6.8 and 6.1.1.4'
N N 0.0061 0.0033 'International Tables Vol C Tables 4.2.6.8 and 6.1.1.4'
O O 0.0106 0.0060 'International Tables Vol C Tables 4.2.6.8 and 6.1.1.4'
S S 0.1246 0.1234 'International Tables Vol C Tables 4.2.6.8 and 6.1.1.4'
Cu Cu 0.3201 1.2651 'International Tables Vol C Tables 4.2.6.8 and 6.1.1.4'

loop_
_geom_angle_atom_site_label_1
_geom_angle_atom_site_label_2
_geom_angle_atom_site_label_3
_geom_angle
_geom_angle_site_symmetry_3
N1 Cu1 N1' 168.4(6) .
N1 Cu1 O3 75.4(15) .
N1 Cu1 O3' 109.7(11) .
N1 Cu1 S1 89.0(5) .
N1' Cu1 O3 116.2(15) .
N1' Cu1 O3' 81.8(11) .
N1' Cu1 S1 89.2(4) .
O1 Cu1 N1 90.5(6) .
O1 Cu1 N1' 90.5(6) .
O1 Cu1 O3 85.3(11) .
O1 Cu1 O3' 80.4(9) .
O1 Cu1 S1 176.0(5) .
O3 Cu1 S1 98.4(11) .
O3' Cu1 O3 34.7(17) .
O3' Cu1 S1 103.5(8) .
Cu1 N1 H2'C 117.0 .
Cu1 N1 H2'D 114.5 .
N2 N1 Cu1 108.5(16) .
N2 N1 H2'C 16.4 .
N2 N1 H2'D 124.5 .
H2'C N1 H2'D 108.7 .
C2 N1 Cu1 137(2) .
C2 N1 N2 114(2) .
C2 N1 H2'C 101.6 .
C2 N1 H2'D 28.1 .
N1 N2 H2 114.5 .
N1 N2 H2'C 23.5 .
H2 N2 H2'C 94.7 .
C1 N2 N1 131(3) .
C1 N2 H2 114.5 .
C1 N2 H2'C 148.1 .
H3A N3 H3B 120.0 .
C1 N3 H3A 120.0 .
C1 N3 H3B 120.0 .
C3 N4 H4 119.9 .
C7 N4 H4 119.9 .
C7 N4 C3 120(3) .
O4 N5 O3 122(5) .
O4 N5 O5 121(5) .
O5 N5 O3 118(6) .
O7 N6 O6 120(5) .
O8 N6 O6 119(4) .
O8 N6 O7 120(5) .
Cu1 N1' H2D 120.8 .
Cu1 N1' H2E 118.4 .
N2' N1' Cu1 108.6(16) .
N2' N1' H2D 12.6 .
N2' N1' H2E 123.1 .
H2D N1' H2E 111.2 .
C2' N1' Cu1 134(2) .
C2' N1' N2' 113(3) .
C2' N1' H2D 100.1 .
C2' N1' H2E 16.1 .
N1' N2' H2' 115.5 .
N1' N2' H2D 17.9 .
H2' N2' H2D 97.6 .
C1' N2' N1' 129(3) .
C1' N2' H2' 115.5 .
C1' N2' H2D 146.9 .
H3'1 N3' H3'2 120.0 .
C1' N3' H3'1 120.0 .
C1' N3' H3'2 120.0 .
C3' N4' H4' 119.8 .
C7' N4' H4' 119.8 .
C7' N4' C3' 120(3) .
O3' N5' O4' 119(9) .
O3' N5' O5' 120(7) .
O5' N5' O4' 121(9) .
O7' N6' O6' 120(5) .
O8' N6' O6' 120(4) .
O8' N6' O7' 119(5) .
C3 O1 Cu1 122.2(18) .
C3' O1 Cu1 122.9(18) .
C3' O1 C3 115(2) .
N5 O3 Cu1 136(4) .
N5 O5 O5 104(5) 2_667
H9C O9 H9D 108.1 .
N5' O3' Cu1 115(4) .
H9'C O9' H9'D 107.6 .
C1 S1 Cu1 94.7(13) .
C1' S1 Cu1 94.8(13) .
C1' S1 C1 169.0(18) .
N2 C1 N3 126(4) .
N2 C1 S1 114(3) .
N3 C1 S1 120(3) .
N1 C2 H2'D 39.5 .
N1 C2 H2A 121.3 .
N1 C2 C4 117(3) .
H2'D C2 H2A 138.2 .
C4 C2 H2'D 89.9 .
C4 C2 H2A 121.3 .
N4 C3 O1 112(3) .
N4 C3 H9'C 112.3 .
N4 C3 C4 119(3) .
O1 C3 H9'C 131.6 .
C4 C3 O1 130(3) .
C4 C3 H9'C 19.7 .
H9'C C4 H9'D 68.2 .
C2 C4 H9'C 125.7 .
C2 C4 H9'D 72.3 .
C3 C4 H9'C 45.2 .
C3 C4 H9'D 107.7 .
C3 C4 C2 123(4) .
C5 C4 H9'C 104.4 .
C5 C4 H9'D 96.1 .
C5 C4 C2 116(4) .
C5 C4 C3 121(4) .
H9'C C5 H5 132.2 .
C4 C5 H9'C 18.3 .
C4 C5 H5 120.0 .
C4 C5 C6 120(4) .
C6 C5 H9'C 106.2 .
C6 C5 H5 120.0 .
C5 C6 C11 121(3) .
C7 C6 C5 118(3) .
C7 C6 C11 120(3) .
N4 C7 C6 121(3) .
N4 C7 C8 120(3) .
C6 C7 C8 118(3) .
C7 C8 H8 119.4 .
C9 C8 C7 121(3) .
C9 C8 H8 119.4 .
C8 C9 H9 119.7 .
C8 C9 C10 121(3) .
C10 C9 H9 119.7 .
C9 C10 C11 118(3) .
C9 C10 C12 119(8) .
C11 C10 C12 123(8) .
C6 C11 H11 119.4 .
C10 C11 C6 121(3) .
C10 C11 H11 119.4 .
N2' C1' S1 117(3) .
N3' C1' N2' 127(4) .
N3' C1' S1 116(3) .
N1' C2' H2E 28.6 .
N1' C2' H2'1 121.9 .
N1' C2' C4' 116(4) .
H2E C2' H2'1 140.0 .
C4' C2' H2E 94.0 .
C4' C2' H2'1 121.9 .
N4' C3' H9C 122.4 .
N4' C3' C4' 119(4) .
O1 C3' N4' 113(3) .
O1 C3' H9C 123.4 .
O1 C3' C4' 128(4) .
C4' C3' H9C 16.0 .
H9C C4' H9D 59.1 .
C2' C4' H9C 97.9 .
C2' C4' H9D 89.4 .
C3' C4' H9C 52.0 .
C3' C4' H9D 104.6 .
C3' C4' C2' 125(4) .
C5' C4' H9C 120.6 .
C5' C4' H9D 72.4 .
C5' C4' C2' 115(4) .
C5' C4' C3' 121(4) .
C4' C5' H5' 119.8 .
C4' C5' C6' 120(4) .
C6' C5' H5' 119.8 .
C5' C6' C11' 121(4) .
C7' C6' C5' 119(4) .
C7' C6' C11' 120(3) .
N4' C7' C8' 119(3) .
C6' C7' N4' 121(3) .
C6' C7' C8' 120(3) .
C7' C8' H8' 120.1 .
C9' C8' C7' 120(4) .
C9' C8' H8' 120.1 .
C8' C9' H9' 119.6 .
C8' C9' C10' 121(4) .
C10' C9' H9' 119.6 .
C9' C10' C11' 119(4) .
C9' C10' C12' 120(10) .
C11' C10' C12' 120(9) .
C6' C11' C10' 120(4) .
C6' C11' H11' 120.0 .
C10' C11' H11' 120.0 .
C10' C12' H12D 109.5 .
C10' C12' H12E 109.5 .
C10' C12' H12F 109.5 .
H12D C12' H12E 109.5 .
H12D C12' H12F 109.5 .
H12E C12' H12F 109.5 .

loop_
_geom_bond_atom_site_label_1
_geom_bond_atom_site_label_2
_geom_bond_distance
_geom_bond_site_symmetry_2
Cu1 N1 1.970(14) .
Cu1 N1' 1.992(16) .
Cu1 O1 1.926(13) .
Cu1 O3 2.26(5) .
Cu1 O3' 2.17(3) .
Cu1 S1 2.295(5) .
N1 N2 1.36(4) .
N1 H2'C 0.8438 .
N1 H2'D 0.8555 .
N1 C2 1.24(4) .
N2 H2 0.8600 .
N2 H2'C 0.5968 .
N2 C1 1.30(5) .
N3 H3A 0.8600 .
N3 H3B 0.8600 .
N3 C1 1.30(5) .
N4 H4 0.8600 .
N4 C3 1.38(4) .
N4 C7 1.38(4) .
N5 O3 1.24(7) .
N5 O4 1.22(5) .
N5 O5 1.23(7) .
N6 O6 1.23(6) .
N6 O7 1.22(8) .
N6 O8 1.22(4) .
N1' N2' 1.37(4) .
N1' H2D 0.8284 .
N1' H2E 0.8453 .
N1' C2' 1.24(4) .
N2' H2' 0.8600 .
N2' H2D 0.5902 .
N2' C1' 1.32(5) .
N3' H3'1 0.8600 .
N3' H3'2 0.8600 .
N3' C1' 1.31(5) .
N4' H4' 0.8600 .
N4' C3' 1.38(5) .
N4' C7' 1.38(5) .
N5' O3' 1.21(9) .
N5' O4' 1.22(10) .
N5' O5' 1.22(11) .
N6' O6' 1.23(8) .
N6' O7' 1.23(10) .
N6' O8' 1.23(4) .
O1 C3 1.40(4) .
O1 C3' 1.38(4) .
O5 O5 1.67(9) 2_667
O9 H9C 0.8500 .
O9 H9D 0.8501 .
O9' H9'C 0.8500 .
O9' H9'D 0.8500 .
S1 C1 1.77(4) .
S1 C1' 1.74(4) .
C2 H2'D 0.6347 .
C2 H2A 0.9300 .
C2 C4 1.49(5) .
C3 H9'C 1.0851 .
C3 C4 1.38(6) .
C4 H9'C 0.5146 .
C4 H9'D 1.4775 .
C4 C5 1.38(6) .
C5 H9'C 1.5888 .
C5 H5 0.9300 .
C5 C6 1.39(5) .
C6 C7 1.39(5) .
C6 C11 1.40(5) .
C7 C8 1.39(5) .
C8 H8 0.9300 .
C8 C9 1.38(5) .
C9 H9 0.9300 .
C9 C10 1.39(5) .
C10 C11 1.39(5) .
C10 C12 1.5(2) .
C11 H11 0.9300 .
C12 H12A 0.9600 .
C12 H12B 0.9600 .
C12 H12C 0.9600 .
C2' H2E 0.4913 .
C2' H2'1 0.9300 .
C2' C4' 1.49(6) .
C3' H9C 1.1757 .
C3' C4' 1.38(7) .
C4' H9C 0.4101 .
C4' H9D 1.5410 .
C4' C5' 1.38(7) .
C5' H5' 0.9300 .
C5' C6' 1.39(5) .
C6' C7' 1.38(5) .
C6' C11' 1.39(5) .
C7' C8' 1.39(5) .
C8' H8' 0.9300 .
C8' C9' 1.38(5) .
C9' H9' 0.9300 .
C9' C10' 1.38(5) .
C10' C11' 1.39(5) .
C10' C12' 1.5(2) .
C11' H11' 0.9300 .
C12' H12D 0.9600 .
C12' H12E 0.9600 .
C12' H12F 0.9600 .

loop_
_geom_torsion_atom_site_label_1
_geom_torsion_atom_site_label_2
_geom_torsion_atom_site_label_3
_geom_torsion_atom_site_label_4
_geom_torsion
_geom_torsion_site_symmetry_4
Cu1 N1 N2 C1 21(4) .
Cu1 N1 C2 C4 -5(5) .
Cu1 N1' N2' C1' -17(5) .
Cu1 N1' C2' C4' 23(6) .
Cu1 O1 C3 N4 -179.4(19) .
Cu1 O1 C3 C4 0(5) .
Cu1 O1 C3' N4' 176(2) .
Cu1 O1 C3' C4' -9(6) .
Cu1 S1 C1 N2 8(3) .
Cu1 S1 C1 N3 178(3) .
Cu1 S1 C1' N2' -2(4) .
Cu1 S1 C1' N3' 174(3) .
N1 Cu1 N1' N2' 91(4) .
N1 Cu1 N1' C2' -116(4) .
N1 Cu1 O1 C3 -6(2) .
N1 Cu1 O1 C3' 180(2) .
N1 Cu1 O3 N5 112(6) .
N1 Cu1 O3' N5' -3(4) .
N1 Cu1 S1 C1 1.3(14) .
N1 Cu1 S1 C1' -173.3(16) .
N1 N2 C1 N3 169(3) .
N1 N2 C1 S1 -21(5) .
N1 C2 C4 C3 -4(6) .
N1 C2 C4 C5 -175(4) .
N2 N1 C2 C4 -170(3) .
N4 C3 C4 C2 -174(4) .
N4 C3 C4 C5 -3(7) .
N4 C7 C8 C9 174(3) .
N1' Cu1 N1 N2 -90(4) .
N1' Cu1 N1 C2 104(4) .
N1' Cu1 O1 C3 -174(2) .
N1' Cu1 O1 C3' 11(2) .
N1' Cu1 O3 N5 -68(6) .
N1' Cu1 O3' N5' 178(4) .
N1' Cu1 S1 C1 169.9(14) .
N1' Cu1 S1 C1' -4.7(16) .
N1' N2' C1' N3' -163(4) .
N1' N2' C1' S1 13(6) .
N1' C2' C4' C3' -13(7) .
N1' C2' C4' C5' 169(4) .
N2' N1' C2' C4' 175(4) .
N4' C3' C4' C2' -178(4) .
N4' C3' C4' C5' 0(8) .
N4' C7' C8' C9' -179(4) .
O1 Cu1 N1 N2 174.6(18) .
O1 Cu1 N1 C2 9(3) .
O1 Cu1 N1' N2' -173.6(18) .
O1 Cu1 N1' C2' -21(3) .
O1 Cu1 O3 N5 20(6) .
O1 Cu1 O3' N5' -90(4) .
O1 Cu1 S1 C1 84(6) .
O1 Cu1 S1 C1' -90(6) .
O1 C3 C4 C2 6(7) .
O1 C3 C4 C5 177(4) .
O1 C3' C4' C2' 8(8) .
O1 C3' C4' C5' -175(4) .
O3 Cu1 N1 N2 90(2) .
O3 Cu1 N1 C2 -76(3) .
O3 Cu1 N1' N2' -89(2) .
O3 Cu1 N1' C2' 64(4) .
O3 Cu1 O1 C3 70(3) .
O3 Cu1 O1 C3' -105(3) .
O3 Cu1 O3' N5' 6(4) .
O3 Cu1 S1 C1 -74(2) .
O3 Cu1 S1 C1' 112(2) .
O3 N5 O5 O5 -116(5) 2_667
O4 N5 O3 Cu1 -102(6) .
O4 N5 O5 O5 63(7) 2_667
O5 N5 O3 Cu1 78(8) .
O3' Cu1 N1 N2 94.6(19) .
O3' Cu1 N1 C2 -71(3) .
O3' Cu1 N1' N2' -93.4(19) .
O3' Cu1 N1' C2' 59(3) .
O3' Cu1 O1 C3 104(2) .
O3' Cu1 O1 C3' -70(3) .
O3' Cu1 O3 N5 -60(6) .
O3' Cu1 S1 C1 -108.8(17) .
O3' Cu1 S1 C1' 76.6(18) .
O4' N5' O3' Cu1 -6(9) .
O5' N5' O3' Cu1 174(6) .
S1 Cu1 N1 N2 -9.3(17) .
S1 Cu1 N1 C2 -175(3) .
S1 Cu1 N1' N2' 10.3(18) .
S1 Cu1 N1' C2' 163(3) .
S1 Cu1 O1 C3 -88(7) .
S1 Cu1 O1 C3' 97(7) .
S1 Cu1 O3 N5 -162(6) .
S1 Cu1 O3' N5' 91(4) .
C1 S1 C1' N2' -152(9) .
C1 S1 C1' N3' 24(12) .
C2 N1 N2 C1 -170(4) .
C2 C4 C5 C6 174(3) .
C3 N4 C7 C6 1(5) .
C3 N4 C7 C8 -178(3) .
C3 O1 C3' N4' 1(4) .
C3 O1 C3' C4' 176(5) .
C3 C4 C5 C6 3(7) .
C4 C5 C6 C7 0(6) .
C4 C5 C6 C11 176(4) .
C5 C6 C7 N4 -2(5) .
C5 C6 C7 C8 178(3) .
C5 C6 C11 C10 -177(3) .
C6 C7 C8 C9 -5(5) .
C7 N4 C3 O1 -179(3) .
C7 N4 C3 C4 1(5) .
C7 C6 C11 C10 -1(5) .
C7 C8 C9 C10 9(5) .
C8 C9 C10 C11 -8(5) .
C8 C9 C10 C12 171(7) .
C9 C10 C11 C6 4(5) .
C11 C6 C7 N4 -178(3) .
C11 C6 C7 C8 1(5) .
C12 C10 C11 C6 -176(7) .
C1' S1 C1 N2 158(9) .
C1' S1 C1 N3 -31(12) .
C2' N1' N2' C1' -176(4) .
C2' C4' C5' C6' 178(4) .
C3' N4' C7' C6' 1(6) .
C3' N4' C7' C8' 180(4) .
C3' O1 C3 N4 -4(4) .
C3' O1 C3 C4 176(4) .
C3' C4' C5' C6' 0(8) .
C4' C5' C6' C7' 0(7) .
C4' C5' C6' C11' -180(5) .
C5' C6' C7' N4' 0(6) .
C5' C6' C7' C8' -179(4) .
C5' C6' C11' C10' 180(4) .
C6' C7' C8' C9' 0(6) .
C7' N4' C3' O1 175(3) .
C7' N4' C3' C4' 0(6) .
C7' C6' C11' C10' 1(6) .
C7' C8' C9' C10' 0(6) .
C8' C9' C10' C11' 1(6) .
C8' C9' C10' C12' -180(8) .
C9' C10' C11' C6' -1(6) .
C11' C6' C7' N4' 179(4) .
C11' C6' C7' C8' 0(6) .
C12' C10' C11' C6' 180(8) .
